data_7018966
loop_
_publ_author_name
'Zhao, Yue'
'Zhou, Xin'
'Okamura, Taka-aki'
'Chen, Min'
'Lu, Yi'
'Sun, Wei-Yin'
'Yu, Jin-Quan'

_publ_section_title
;
 Silver supramolecule catalyzed multicomponent reactions under mild
 conditions
;
_journal_issue 19
_journal_name_full 'Dalton Transactions'
_journal_page_first 5889
_journal_paper_doi 10.1039/c2dt30134b
_journal_volume 41
_journal_year 2012
_chemical_formula_moiety 'C12 H12 Ag N3 O5 '
_chemical_formula_sum 'C12 H12 Ag N3 O5'
_chemical_formula_weight 386.12
_chemical_name_systematic
;
[Ag(OX3)(ONO2)]
;
_space_group_IT_number 2
_symmetry_cell_setting triclinic
_symmetry_Int_Tables_number 2
_symmetry_space_group_name_Hall '-P 1'
_symmetry_space_group_name_H-M 'P -1'
_atom_sites_solution_hydrogens geom
_atom_sites_solution_primary direct
_atom_sites_solution_secondary difmap
_audit_creation_date 2010-04-13
_audit_creation_method SHELXL-97
_cell_angle_alpha 71.12(2)
_cell_angle_beta 88.459(17)
_cell_angle_gamma 75.42(2)
_cell_formula_units_Z 2
_cell_length_a 7.100(4)
_cell_length_b 8.900(5)
_cell_length_c 11.174(5)
_cell_measurement_reflns_used 5588
_cell_measurement_temperature 200
_cell_measurement_theta_max 27.5
_cell_measurement_theta_min 3.4
_cell_volume 645.4(6)
_computing_structure_refinement 'SHELXL-97 (Sheldrick, 1997)'
_computing_structure_solution ' SIR92 (Altomare et al., 1990)'
_diffrn_ambient_temperature 200
_diffrn_detector_area_resol_mean 10.00
_diffrn_measured_fraction_theta_full 0.990
_diffrn_measured_fraction_theta_max 0.990
_diffrn_measurement_device_type 'Rigaku RAXIS-RAPID II'
_diffrn_measurement_method \w
_diffrn_radiation_source
;
MicroMax-007HF microfocus rotating anode X-ray generator
;
_diffrn_radiation_type MoK\a
_diffrn_radiation_wavelength 0.71075
_diffrn_reflns_av_R_equivalents 0.0395
_diffrn_reflns_av_sigmaI/netI 0.0450
_diffrn_reflns_limit_h_max 9
_diffrn_reflns_limit_h_min -9
_diffrn_reflns_limit_k_max 11
_diffrn_reflns_limit_k_min -11
_diffrn_reflns_limit_l_max 13
_diffrn_reflns_limit_l_min -14
_diffrn_reflns_number 6145
_diffrn_reflns_theta_full 27.48
_diffrn_reflns_theta_max 27.48
_diffrn_reflns_theta_min 3.36
_exptl_absorpt_coefficient_mu 1.589
_exptl_absorpt_correction_T_max 0.9689
_exptl_absorpt_correction_T_min 0.8322
_exptl_absorpt_correction_type multi-scan
_exptl_absorpt_process_details
;
Higashi, T. (1995). Program for Absorption Correction.
Rigaku Corporation, Tokyo, Japan.
;
_exptl_crystal_colour colorless
_exptl_crystal_density_diffrn 1.987
_exptl_crystal_density_method 'not measured'
_exptl_crystal_description platelet
_exptl_crystal_F_000 384
_exptl_crystal_size_max 0.12
_exptl_crystal_size_mid 0.08
_exptl_crystal_size_min 0.02
_refine_diff_density_max 0.656
_refine_diff_density_min -0.398
_refine_diff_density_rms 0.100
_refine_ls_extinction_method none
_refine_ls_goodness_of_fit_ref 1.092
_refine_ls_hydrogen_treatment constr
_refine_ls_matrix_type full
_refine_ls_number_parameters 190
_refine_ls_number_reflns 2936
_refine_ls_number_restraints 0
_refine_ls_restrained_S_all 1.092
_refine_ls_R_factor_all 0.0319
_refine_ls_R_factor_gt 0.0280
_refine_ls_shift/su_max 0.002
_refine_ls_shift/su_mean 0.000
_refine_ls_structure_factor_coef Fsqd
_refine_ls_weighting_details 'calc w=1/[\s^2^(Fo^2^)+(0.0361P)^2^+0.0589P] where P=(Fo^2^+2Fc^2^)/3'
_refine_ls_weighting_scheme calc
_refine_ls_wR_factor_gt 0.0664
_refine_ls_wR_factor_ref 0.0677
_reflns_number_gt 2659
_reflns_number_total 2936
_reflns_threshold_expression I>2\s(I)
_cod_data_source_file c2dt30134b.txt
_cod_data_source_block '[Ag(L)(ONO2)]'
_cod_database_code 7018966

loop_
_symmetry_equiv_pos_as_xyz
'x, y, z'
'-x, -y, -z'

loop_
_atom_site_label
_atom_site_type_symbol
_atom_site_fract_x
_atom_site_fract_y
_atom_site_fract_z
_atom_site_U_iso_or_equiv
_atom_site_adp_type
_atom_site_occupancy
_atom_site_symmetry_multiplicity
_atom_site_calc_flag
_atom_site_refinement_flags
Ag1 Ag 0.23221(2) 0.03102(2) 0.883021(16) 0.03221(8) Uani 1 1 d .
O1 O 0.1780(2) 0.5596(2) 0.68305(15) 0.0333(4) Uani 1 1 d .
O21 O 0.1767(3) -0.0572(2) 1.09968(17) 0.0383(4) Uani 1 1 d .
O22 O 0.4250(3) -0.2437(4) 1.0819(2) 0.0876(11) Uani 1 1 d .
O23 O 0.2986(3) -0.2729(3) 1.26089(18) 0.0530(5) Uani 1 1 d .
O4 O 0.5036(2) -0.2245(2) 0.60734(15) 0.0295(4) Uani 1 1 d .
N1 N 0.1837(3) 0.2933(2) 0.75734(17) 0.0265(4) Uani 1 1 d .
N2 N 0.3044(3) -0.1935(3) 1.14942(19) 0.0368(5) Uani 1 1 d .
N4 N 0.3876(2) -0.1289(2) 0.76502(17) 0.0247(4) Uani 1 1 d .
C1 C 0.0736(3) 0.4649(3) 0.89218(19) 0.0211(4) Uani 1 1 d .
C2 C -0.0168(3) 0.3580(3) 0.9796(2) 0.0238(4) Uani 1 1 d .
H1 H -0.0286 0.2607 0.9659 0.029 Uiso 1 1 calc R
C3 C -0.0893(3) 0.3933(3) 1.0866(2) 0.0251(4) Uani 1 1 d .
H2 H -0.1505 0.3198 1.1459 0.030 Uiso 1 1 calc R
C4 C 0.1741(3) -0.0639(3) 0.57543(19) 0.0212(4) Uani 1 1 d .
C5 C 0.0027(3) 0.0047(3) 0.6230(2) 0.0240(4) Uani 1 1 d .
H3 H 0.0038 0.0076 0.7073 0.029 Uiso 1 1 calc R
C6 C -0.1696(3) 0.0688(3) 0.5479(2) 0.0243(4) Uani 1 1 d .
H4 H -0.2857 0.1164 0.5807 0.029 Uiso 1 1 calc R
C11 C 0.1492(3) 0.4295(3) 0.77759(19) 0.0221(4) Uani 1 1 d .
C12 C 0.2458(4) 0.3225(3) 0.6261(2) 0.0322(5) Uani 1 1 d .
H5 H 0.1450 0.3147 0.5705 0.039 Uiso 1 1 calc R
H6 H 0.3697 0.2422 0.6236 0.039 Uiso 1 1 calc R
C13 C 0.2721(4) 0.4947(3) 0.5861(2) 0.0337(5) Uani 1 1 d .
H7 H 0.4120 0.4932 0.5847 0.040 Uiso 1 1 calc R
H8 H 0.2082 0.5606 0.5011 0.040 Uiso 1 1 calc R
C41 C 0.3562(3) -0.1363(3) 0.6554(2) 0.0214(4) Uani 1 1 d .
C42 C 0.5901(3) -0.2269(3) 0.8102(2) 0.0353(6) Uani 1 1 d .
H9 H 0.5920 -0.3141 0.8924 0.042 Uiso 1 1 calc R
H10 H 0.6719 -0.1560 0.8200 0.042 Uiso 1 1 calc R
C43 C 0.6617(3) -0.3008(3) 0.7071(2) 0.0305(5) Uani 1 1 d .
H11 H 0.7848 -0.2740 0.6753 0.037 Uiso 1 1 calc R
H12 H 0.6834 -0.4217 0.7390 0.037 Uiso 1 1 calc R

loop_
_atom_site_aniso_label
_atom_site_aniso_U_11
_atom_site_aniso_U_22
_atom_site_aniso_U_33
_atom_site_aniso_U_23
_atom_site_aniso_U_13
_atom_site_aniso_U_12
Ag1 0.04183(12) 0.02562(12) 0.02688(11) -0.01008(8) 0.00435(7) -0.00293(8)
O1 0.0472(9) 0.0241(9) 0.0280(8) -0.0090(7) 0.0192(7) -0.0092(7)
O21 0.0462(10) 0.0332(10) 0.0313(9) -0.0084(8) 0.0038(7) -0.0060(8)
O22 0.0473(12) 0.147(3) 0.0440(13) -0.0405(16) -0.0009(10) 0.0315(15)
O23 0.0757(14) 0.0463(12) 0.0254(9) -0.0085(9) -0.0064(9) 0.0013(11)
O4 0.0206(7) 0.0395(10) 0.0270(8) -0.0167(7) -0.0011(6) 0.0027(7)
N1 0.0316(9) 0.0271(10) 0.0230(9) -0.0111(8) 0.0072(7) -0.0082(8)
N2 0.0338(10) 0.0517(14) 0.0278(10) -0.0206(10) -0.0039(8) -0.0056(10)
N4 0.0240(8) 0.0244(10) 0.0240(9) -0.0094(7) -0.0015(7) -0.0009(7)
C1 0.0186(9) 0.0221(11) 0.0207(9) -0.0071(8) 0.0026(7) -0.0017(8)
C2 0.0262(10) 0.0205(10) 0.0269(10) -0.0099(9) 0.0057(8) -0.0072(8)
C3 0.0260(10) 0.0227(11) 0.0265(10) -0.0068(9) 0.0086(8) -0.0083(9)
C4 0.0242(9) 0.0183(10) 0.0206(10) -0.0063(8) 0.0014(8) -0.0046(8)
C5 0.0263(10) 0.0265(11) 0.0200(9) -0.0111(9) 0.0022(8) -0.0041(8)
C6 0.0228(9) 0.0261(11) 0.0229(10) -0.0101(9) 0.0038(8) -0.0020(8)
C11 0.0205(9) 0.0231(11) 0.0217(10) -0.0073(8) 0.0041(8) -0.0041(8)
C12 0.0393(12) 0.0354(13) 0.0259(11) -0.0159(10) 0.0120(10) -0.0102(10)
C13 0.0430(13) 0.0331(13) 0.0262(11) -0.0129(10) 0.0147(10) -0.0089(11)
C41 0.0223(9) 0.0196(10) 0.0234(10) -0.0084(8) 0.0055(8) -0.0063(8)
C42 0.0273(11) 0.0442(15) 0.0308(12) -0.0167(11) -0.0052(9) 0.0038(10)
C43 0.0244(10) 0.0339(13) 0.0288(11) -0.0109(10) -0.0036(9) 0.0018(9)

loop_
_atom_type_symbol
_atom_type_description
_atom_type_scat_dispersion_real
_atom_type_scat_dispersion_imag
_atom_type_scat_source
C C 0.0033 0.0016 'International Tables Vol C Tables 4.2.6.8 and 6.1.1.4'
H H 0.0000 0.0000 'International Tables Vol C Tables 4.2.6.8 and 6.1.1.4'
Ag Ag -0.8971 1.1015 'International Tables Vol C Tables 4.2.6.8 and 6.1.1.4'
N N 0.0061 0.0033 'International Tables Vol C Tables 4.2.6.8 and 6.1.1.4'
O O 0.0106 0.0060 'International Tables Vol C Tables 4.2.6.8 and 6.1.1.4'

loop_
_geom_angle_atom_site_label_1
_geom_angle_atom_site_label_2
_geom_angle_atom_site_label_3
_geom_angle
_geom_angle_site_symmetry_1
_geom_angle_site_symmetry_3
N1 Ag1 N4 106.34(8) . .
N1 Ag1 O21 125.82(7) . .
N4 Ag1 O21 127.27(7) . .
C11 O1 C13 106.07(18) . .
N2 O21 Ag1 106.31(14) . .
C41 O4 C43 106.35(16) . .
C11 N1 C12 107.0(2) . .
C11 N1 Ag1 133.95(16) . .
C12 N1 Ag1 117.29(15) . .
O22 N2 O23 121.7(3) . .
O22 N2 O21 118.5(2) . .
O23 N2 O21 119.8(2) . .
C41 N4 C42 107.55(17) . .
C41 N4 Ag1 135.14(15) . .
C42 N4 Ag1 116.12(14) . .
C3 C1 C2 119.3(2) 2_567 .
C3 C1 C11 120.2(2) 2_567 .
C2 C1 C11 120.5(2) . .
C3 C2 C1 120.1(2) . .
C3 C2 H1 120.0 . .
C1 C2 H1 120.0 . .
C2 C3 C1 120.6(2) . 2_567
C2 C3 H2 119.7 . .
C1 C3 H2 119.7 2_567 .
C5 C4 C6 119.20(19) . 2_556
C5 C4 C41 120.62(18) . .
C6 C4 C41 120.14(18) 2_556 .
C6 C5 C4 120.17(19) . .
C6 C5 H3 119.9 . .
C4 C5 H3 119.9 . .
C5 C6 C4 120.63(19) . 2_556
C5 C6 H4 119.7 . .
C4 C6 H4 119.7 2_556 .
N1 C11 O1 117.35(19) . .
N1 C11 C1 127.4(2) . .
O1 C11 C1 115.17(19) . .
N1 C12 C13 104.06(18) . .
N1 C12 H5 110.9 . .
C13 C12 H5 110.9 . .
N1 C12 H6 110.9 . .
C13 C12 H6 110.9 . .
H5 C12 H6 109.0 . .
O1 C13 C12 103.45(19) . .
O1 C13 H7 111.1 . .
C12 C13 H7 111.1 . .
O1 C13 H8 111.1 . .
C12 C13 H8 111.1 . .
H7 C13 H8 109.0 . .
N4 C41 O4 117.38(18) . .
N4 C41 C4 127.37(18) . .
O4 C41 C4 115.22(17) . .
N4 C42 C43 104.21(17) . .
N4 C42 H9 110.9 . .
C43 C42 H9 110.9 . .
N4 C42 H10 110.9 . .
C43 C42 H10 110.9 . .
H9 C42 H10 108.9 . .
O4 C43 C42 104.08(17) . .
O4 C43 H11 110.9 . .
C42 C43 H11 110.9 . .
O4 C43 H12 110.9 . .
C42 C43 H12 110.9 . .
H11 C43 H12 109.0 . .

loop_
_geom_bond_atom_site_label_1
_geom_bond_atom_site_label_2
_geom_bond_distance
_geom_bond_site_symmetry_2
Ag1 N1 2.245(2) .
Ag1 N4 2.308(2) .
Ag1 O21 2.347(2) .
O1 C11 1.347(3) .
O1 C13 1.458(3) .
O21 N2 1.280(3) .
O22 N2 1.222(3) .
O23 N2 1.223(3) .
O4 C41 1.352(2) .
O4 C43 1.469(3) .
N1 C11 1.267(3) .
N1 C12 1.479(3) .
N4 C41 1.276(3) .
N4 C42 1.485(3) .
C1 C3 1.388(3) 2_567
C1 C2 1.394(3) .
C1 C11 1.472(3) .
C2 C3 1.386(3) .
C2 H1 0.9500 .
C3 C1 1.388(3) 2_567
C3 H2 0.9500 .
C4 C5 1.393(3) .
C4 C6 1.394(3) 2_556
C4 C41 1.468(3) .
C5 C6 1.386(3) .
C5 H3 0.9500 .
C6 C4 1.394(3) 2_556
C6 H4 0.9500 .
C12 C13 1.510(4) .
C12 H5 0.9900 .
C12 H6 0.9900 .
C13 H7 0.9900 .
C13 H8 0.9900 .
C42 C43 1.519(3) .
C42 H9 0.9900 .
C42 H10 0.9900 .
C43 H11 0.9900 .
C43 H12 0.9900 .

loop_
_geom_torsion_atom_site_label_1
_geom_torsion_atom_site_label_2
_geom_torsion_atom_site_label_3
_geom_torsion_atom_site_label_4
_geom_torsion
_geom_torsion_site_symmetry_1
_geom_torsion_site_symmetry_4
N1 Ag1 O21 N2 -147.28(14) . .
N4 Ag1 O21 N2 22.84(18) . .
N4 Ag1 N1 C11 -160.5(2) . .
O21 Ag1 N1 C11 11.3(2) . .
N4 Ag1 N1 C12 2.38(17) . .
O21 Ag1 N1 C12 174.19(14) . .
Ag1 O21 N2 O22 2.8(3) . .
Ag1 O21 N2 O23 -174.4(2) . .
N1 Ag1 N4 C41 -51.2(2) . .
O21 Ag1 N4 C41 137.1(2) . .
N1 Ag1 N4 C42 114.43(18) . .
O21 Ag1 N4 C42 -57.2(2) . .
C3 C1 C2 C3 -0.2(3) 2_567 .
C11 C1 C2 C3 -179.31(18) . .
C1 C2 C3 C1 0.2(3) . 2_567
C6 C4 C5 C6 -0.7(4) 2_556 .
C41 C4 C5 C6 -178.3(2) . .
C4 C5 C6 C4 0.7(4) . 2_556
C12 N1 C11 O1 -1.1(3) . .
Ag1 N1 C11 O1 163.03(14) . .
C12 N1 C11 C1 176.57(19) . .
Ag1 N1 C11 C1 -19.3(3) . .
C13 O1 C11 N1 -8.2(3) . .
C13 O1 C11 C1 173.87(18) . .
C3 C1 C11 N1 163.7(2) 2_567 .
C2 C1 C11 N1 -17.1(3) . .
C3 C1 C11 O1 -18.6(3) 2_567 .
C2 C1 C11 O1 160.57(19) . .
C11 N1 C12 C13 9.5(2) . .
Ag1 N1 C12 C13 -157.71(15) . .
C11 O1 C13 C12 13.2(2) . .
N1 C12 C13 O1 -13.5(2) . .
C42 N4 C41 O4 -0.3(3) . .
Ag1 N4 C41 O4 166.18(16) . .
C42 N4 C41 C4 177.4(2) . .
Ag1 N4 C41 C4 -16.1(4) . .
C43 O4 C41 N4 4.5(3) . .
C43 O4 C41 C4 -173.54(19) . .
C5 C4 C41 N4 -9.1(4) . .
C6 C4 C41 N4 173.3(2) 2_556 .
C5 C4 C41 O4 168.7(2) . .
C6 C4 C41 O4 -8.9(3) 2_556 .
C41 N4 C42 C43 -3.8(3) . .
Ag1 N4 C42 C43 -173.22(16) . .
C41 O4 C43 C42 -6.3(2) . .
N4 C42 C43 O4 6.1(3) . .
